data_4130770
loop_
_publ_author_name
'Davis, Dexter C.'
'Walker, Katherine L.'
'Hu, Chunhua'
'Zare, Richard N.'
'Waymouth, Robert M.'
'Dai, Mingji'

_publ_section_title
;
 Catalytic Carbonylative Spirolactonization of Hydroxycyclopropanols.
;
_journal_issue 33
_journal_name_full 'Journal of the American Chemical Society'
_journal_page_first 10693
_journal_page_last 10699
_journal_paper_doi 10.1021/jacs.6b06573
_journal_volume 138
_journal_year 2016
_chemical_formula_sum 'C10 H14 O4'
_chemical_formula_weight 198.21
_space_group_crystal_system monoclinic
_space_group_IT_number 14
_space_group_name_Hall '-P 2ybc'
_space_group_name_H-M_alt 'P 1 21/c 1'
_atom_sites_solution_hydrogens geom
_audit_creation_method SHELXL-2014/6
_cell_angle_alpha 90
_cell_angle_beta 91.0247(6)
_cell_angle_gamma 90
_cell_formula_units_Z 4
_cell_length_a 5.9569(3)
_cell_length_b 10.5931(5)
_cell_length_c 15.0785(7)
_cell_measurement_reflns_used 8534
_cell_measurement_temperature 100(2)
_cell_measurement_theta_max 28.30
_cell_measurement_theta_min 2.35
_cell_volume 951.33(8)
_computing_cell_refinement 'Bruker SAINT'
_computing_data_collection 'Bruker APEX2'
_computing_data_reduction 'Bruker SAINT'
_computing_structure_refinement 'SHELXL-2014/6 (Sheldrick, 2014)'
_computing_structure_solution 'SHELXT (Sheldrick 2014)'
_diffrn_ambient_temperature 100(2)
_diffrn_measured_fraction_theta_full 0.999
_diffrn_measured_fraction_theta_max 0.999
_diffrn_measurement_device_type 'Bruker APEX-II CCD'
_diffrn_measurement_method '\w scans'
_diffrn_radiation_monochromator graphite
_diffrn_radiation_source 'sealed tube'
_diffrn_radiation_type MoK\a
_diffrn_radiation_wavelength 0.71073
_diffrn_reflns_av_R_equivalents 0.0172
_diffrn_reflns_av_unetI/netI 0.0107
_diffrn_reflns_Laue_measured_fraction_full 0.999
_diffrn_reflns_Laue_measured_fraction_max 0.999
_diffrn_reflns_limit_h_max 7
_diffrn_reflns_limit_h_min -7
_diffrn_reflns_limit_k_max 14
_diffrn_reflns_limit_k_min -14
_diffrn_reflns_limit_l_max 20
_diffrn_reflns_limit_l_min -20
_diffrn_reflns_number 14432
_diffrn_reflns_point_group_measured_fraction_full 0.999
_diffrn_reflns_point_group_measured_fraction_max 0.999
_diffrn_reflns_theta_full 25.242
_diffrn_reflns_theta_max 28.303
_diffrn_reflns_theta_min 2.350
_exptl_absorpt_coefficient_mu 0.107
_exptl_absorpt_correction_T_max 0.7457
_exptl_absorpt_correction_T_min 0.7181
_exptl_absorpt_correction_type multi-scan
_exptl_absorpt_process_details SADABS
_exptl_crystal_colour colorless
_exptl_crystal_density_diffrn 1.384
_exptl_crystal_description block
_exptl_crystal_F_000 424
_exptl_crystal_size_max 0.540
_exptl_crystal_size_mid 0.500
_exptl_crystal_size_min 0.450
_refine_diff_density_max 0.369
_refine_diff_density_min -0.286
_refine_diff_density_rms 0.063
_refine_ls_extinction_method none
_refine_ls_goodness_of_fit_ref 1.070
_refine_ls_hydrogen_treatment constr
_refine_ls_matrix_type full
_refine_ls_number_parameters 127
_refine_ls_number_reflns 2354
_refine_ls_number_restraints 0
_refine_ls_restrained_S_all 1.070
_refine_ls_R_factor_all 0.0369
_refine_ls_R_factor_gt 0.0350
_refine_ls_shift/su_max 0.000
_refine_ls_shift/su_mean 0.000
_refine_ls_structure_factor_coef Fsqd
_refine_ls_weighting_details 'w=1/[\s^2^(Fo^2^)+(0.0518P)^2^+0.2823P] where P=(Fo^2^+2Fc^2^)/3'
_refine_ls_weighting_scheme calc
_refine_ls_wR_factor_gt 0.0907
_refine_ls_wR_factor_ref 0.0927
_reflns_Friedel_coverage 0.000
_reflns_number_gt 2189
_reflns_number_total 2354
_reflns_threshold_expression 'I > 2\s(I)'
_cod_data_source_file ja6b06573_si_004.cif
_cod_data_source_block 15mjd2h
_cod_original_sg_symbol_H-M 'P 21/c'
_cod_database_code 4130770
_shelx_space_group_comment
;
The symmetry employed for this shelxl refinement is uniquely defined
by the following loop, which should always be used as a source of
symmetry information in preference to the above space-group names.
They are only intended as comments.
;
_shelx_estimated_absorpt_t_min 0.945
_shelx_estimated_absorpt_t_max 0.954
_shelxl_version_number 2014/6

loop_
_space_group_symop_operation_xyz
'x, y, z'
'-x, y+1/2, -z+1/2'
'-x, -y, -z'
'x, -y-1/2, z-1/2'

loop_
_atom_site_label
_atom_site_type_symbol
_atom_site_fract_x
_atom_site_fract_y
_atom_site_fract_z
_atom_site_U_iso_or_equiv
_atom_site_adp_type
_atom_site_occupancy
_atom_site_site_symmetry_order
_atom_site_calc_flag
_atom_site_refinement_flags_posn
_atom_site_refinement_flags_adp
O1 O 0.56370(11) 0.15494(6) 0.37541(4) 0.01605(16) Uani 1 1 d . .
O2 O 0.64850(13) -0.04365(7) 0.41265(5) 0.02264(17) Uani 1 1 d . .
O3 O 0.80765(11) 0.31952(6) 0.34202(4) 0.01539(16) Uani 1 1 d . .
O4 O 0.62732(11) 0.56857(6) 0.38512(4) 0.01613(16) Uani 1 1 d . .
C1 C 0.67586(16) 0.06765(9) 0.42505(6) 0.01604(19) Uani 1 1 d . .
C2 C 0.82644(17) 0.13292(9) 0.49220(6) 0.0186(2) Uani 1 1 d . .
H2A H 0.9849 0.1315 0.4735 0.022 Uiso 1 1 calc R U
H2B H 0.8157 0.0929 0.5513 0.022 Uiso 1 1 calc R U
C3 C 0.73480(16) 0.26721(9) 0.49332(6) 0.0174(2) Uani 1 1 d . .
H3A H 0.6177 0.2769 0.5386 0.021 Uiso 1 1 calc R U
H3B H 0.8560 0.3292 0.5052 0.021 Uiso 1 1 calc R U
C4 C 0.63651(14) 0.28292(8) 0.39999(6) 0.01320(18) Uani 1 1 d . .
C5 C 0.43770(15) 0.37284(8) 0.38488(6) 0.01543(19) Uani 1 1 d . .
H5A H 0.3110 0.3293 0.3545 0.019 Uiso 1 1 calc R U
H5B H 0.3853 0.4080 0.4417 0.019 Uiso 1 1 calc R U
C6 C 0.53421(14) 0.47583(8) 0.32648(6) 0.01381(18) Uani 1 1 d . .
H6 H 0.4177 0.5127 0.2855 0.017 Uiso 1 1 calc R U
C7 C 0.71436(15) 0.40460(9) 0.27602(6) 0.01398(18) Uani 1 1 d . .
H7 H 0.6427 0.3549 0.2268 0.017 Uiso 1 1 calc R U
C8 C 0.89920(16) 0.48729(9) 0.23937(6) 0.01607(19) Uani 1 1 d . .
H8A H 0.8441 0.5290 0.1844 0.019 Uiso 1 1 calc R U
H8B H 1.0291 0.4338 0.2240 0.019 Uiso 1 1 calc R U
C9 C 0.97501(15) 0.58785(9) 0.30605(6) 0.01646(19) Uani 1 1 d . .
H9A H 1.0588 0.5478 0.3558 0.020 Uiso 1 1 calc R U
H9B H 1.0759 0.6489 0.2770 0.020 Uiso 1 1 calc R U
C10 C 0.77053(16) 0.65602(9) 0.34082(6) 0.0179(2) Uani 1 1 d . .
H10A H 0.8188 0.7232 0.3826 0.021 Uiso 1 1 calc R U
H10B H 0.6871 0.6961 0.2909 0.021 Uiso 1 1 calc R U

loop_
_atom_site_aniso_label
_atom_site_aniso_U_11
_atom_site_aniso_U_22
_atom_site_aniso_U_33
_atom_site_aniso_U_23
_atom_site_aniso_U_13
_atom_site_aniso_U_12
O1 0.0196(3) 0.0127(3) 0.0157(3) -0.0011(2) -0.0025(2) -0.0012(2)
O2 0.0277(4) 0.0133(3) 0.0271(4) -0.0010(3) 0.0059(3) 0.0003(3)
O3 0.0135(3) 0.0140(3) 0.0188(3) 0.0020(2) 0.0030(2) 0.0036(2)
O4 0.0186(3) 0.0140(3) 0.0159(3) -0.0024(2) 0.0041(2) 0.0012(2)
C1 0.0175(4) 0.0153(4) 0.0155(4) 0.0009(3) 0.0046(3) 0.0022(3)
C2 0.0213(5) 0.0177(4) 0.0168(4) 0.0000(3) -0.0029(3) 0.0055(3)
C3 0.0208(4) 0.0171(4) 0.0140(4) -0.0034(3) -0.0025(3) 0.0049(3)
C4 0.0140(4) 0.0115(4) 0.0141(4) -0.0016(3) 0.0001(3) 0.0008(3)
C5 0.0126(4) 0.0164(4) 0.0174(4) 0.0020(3) 0.0013(3) 0.0023(3)
C6 0.0119(4) 0.0156(4) 0.0139(4) 0.0005(3) -0.0003(3) 0.0028(3)
C7 0.0151(4) 0.0148(4) 0.0121(4) -0.0012(3) 0.0001(3) 0.0016(3)
C8 0.0163(4) 0.0181(4) 0.0139(4) -0.0002(3) 0.0035(3) 0.0012(3)
C9 0.0153(4) 0.0149(4) 0.0193(4) 0.0002(3) 0.0016(3) -0.0001(3)
C10 0.0191(4) 0.0126(4) 0.0221(5) 0.0002(3) 0.0026(3) 0.0021(3)

loop_
_atom_type_symbol
_atom_type_description
_atom_type_scat_dispersion_real
_atom_type_scat_dispersion_imag
_atom_type_scat_source
C C 0.0033 0.0016 'International Tables Vol C Tables 4.2.6.8 and 6.1.1.4'
H H 0.0000 0.0000 'International Tables Vol C Tables 4.2.6.8 and 6.1.1.4'
O O 0.0106 0.0060 'International Tables Vol C Tables 4.2.6.8 and 6.1.1.4'

loop_
_geom_angle_atom_site_label_1
_geom_angle_atom_site_label_2
_geom_angle_atom_site_label_3
_geom_angle
C1 O1 C4 110.45(7)
C4 O3 C7 108.96(6)
C6 O4 C10 112.60(7)
O2 C1 O1 121.15(9)
O2 C1 C2 129.06(9)
O1 C1 C2 109.80(8)
C1 C2 C3 103.09(7)
C1 C2 H2A 111.1
C3 C2 H2A 111.1
C1 C2 H2B 111.1
C3 C2 H2B 111.1
H2A C2 H2B 109.1
C4 C3 C2 102.92(7)
C4 C3 H3A 111.2
C2 C3 H3A 111.2
C4 C3 H3B 111.2
C2 C3 H3B 111.2
H3A C3 H3B 109.1
O3 C4 O1 108.12(7)
O3 C4 C3 109.43(7)
O1 C4 C3 103.83(7)
O3 C4 C5 107.60(7)
O1 C4 C5 108.18(7)
C3 C4 C5 119.21(7)
C6 C5 C4 103.45(7)
C6 C5 H5A 111.1
C4 C5 H5A 111.1
C6 C5 H5B 111.1
C4 C5 H5B 111.1
H5A C5 H5B 109.0
O4 C6 C5 106.36(7)
O4 C6 C7 112.35(7)
C5 C6 C7 102.14(7)
O4 C6 H6 111.8
C5 C6 H6 111.8
C7 C6 H6 111.8
O3 C7 C8 109.73(7)
O3 C7 C6 103.30(7)
C8 C7 C6 114.65(8)
O3 C7 H7 109.6
C8 C7 H7 109.6
C6 C7 H7 109.6
C7 C8 C9 111.74(7)
C7 C8 H8A 109.3
C9 C8 H8A 109.3
C7 C8 H8B 109.3
C9 C8 H8B 109.3
H8A C8 H8B 107.9
C10 C9 C8 109.24(8)
C10 C9 H9A 109.8
C8 C9 H9A 109.8
C10 C9 H9B 109.8
C8 C9 H9B 109.8
H9A C9 H9B 108.3
O4 C10 C9 109.98(7)
O4 C10 H10A 109.7
C9 C10 H10A 109.7
O4 C10 H10B 109.7
C9 C10 H10B 109.7
H10A C10 H10B 108.2

loop_
_geom_bond_atom_site_label_1
_geom_bond_atom_site_label_2
_geom_bond_distance
O1 C1 1.3578(11)
O1 C4 1.4689(10)
O2 C1 1.2044(12)
O3 C4 1.4091(10)
O3 C7 1.4463(11)
O4 C6 1.4272(11)
O4 C10 1.4326(11)
C1 C2 1.5084(13)
C2 C3 1.5240(13)
C2 H2A 0.9900
C2 H2B 0.9900
C3 C4 1.5236(12)
C3 H3A 0.9900
C3 H3B 0.9900
C4 C5 1.5336(12)
C5 C6 1.5213(12)
C5 H5A 0.9900
C5 H5B 0.9900
C6 C7 1.5262(12)
C6 H6 1.0000
C7 C8 1.5188(13)
C7 H7 1.0000
C8 C9 1.5276(13)
C8 H8A 0.9900
C8 H8B 0.9900
C9 C10 1.5175(13)
C9 H9A 0.9900
C9 H9B 0.9900
C10 H10A 0.9900
C10 H10B 0.9900
